data_7053039
loop_
_publ_author_name
'Vaz, Maria G. F.'
'Akpinar, Handan'
'Guedes, Guilherme P.'
'Santos, Sauli'
'Novak, Miguel A.'
'Lahti, Paul M.'

_publ_section_title
;
 Two co-crystalline M(hfac)2(IPhIN)2&#x00B7;M(hfac)2 (M = Mn, Co)
 compounds with a bis(iminoylnitroxide) biradical: structure and magnetism
;
_journal_issue 7
_journal_name_full 'New Journal of Chemistry'
_journal_page_first 1927
_journal_paper_doi 10.1039/c3nj00047h
_journal_volume 37
_journal_year 2013
_chemical_formula_moiety 'C62 H46 Co2 F24 I2 N8 O14.50'
_chemical_formula_sum 'C62 H46 Co2 F24 I2 N8 O14.5'
_chemical_formula_weight 1962.73
_space_group_IT_number 15
_symmetry_cell_setting monoclinic
_symmetry_Int_Tables_number 15
_symmetry_space_group_name_Hall '-C 2yc'
_symmetry_space_group_name_H-M 'C 1 2/c 1'
_atom_sites_solution_hydrogens geom
_atom_sites_solution_primary direct
_atom_sites_solution_secondary difmap
_audit_creation_date 2012-02-01T00:04:39-00:00
_audit_creation_method 'WinGX routine CIF_UPDATE'
_cell_angle_alpha 90
_cell_angle_beta 115.9340(10)
_cell_angle_gamma 90
_cell_formula_units_Z 8
_cell_length_a 49.3630(7)
_cell_length_b 16.3370(3)
_cell_length_c 22.3090(4)
_cell_measurement_reflns_used 74696
_cell_measurement_temperature 100(2)
_cell_measurement_theta_max 26.022
_cell_measurement_theta_min 2.910
_cell_volume 16179.2(5)
_computing_cell_refinement 'HKL Scalepack (Otwinowski & Minor 1997)'
_computing_data_collection 'Collect (Bruker AXS BV, 1997-2004)'
_computing_data_reduction 'HKL Denzo and Scalepack (Otwinowski & Minor 1997)'
_computing_molecular_graphics 'Ortep-3 for Windows (Farrugia, 1997)'
_computing_publication_material 'WinGX publication routines (Farrugia, 1999)'
_computing_structure_refinement 'SHELXL-97 (Sheldrick, 1997)'
_computing_structure_solution 'SHELXS-86 (Sheldrick, 1986)'
_diffrn_ambient_temperature 100(2)
_diffrn_detector 'CCD plate'
_diffrn_detector_area_resol_mean 9
_diffrn_measured_fraction_theta_full 0.998
_diffrn_measured_fraction_theta_max 0.998
_diffrn_measurement_device '95mm CCD camera on \k-goniostat'
_diffrn_measurement_device_type KappaCCD
_diffrn_measurement_method 'CCD rotation images, thick slices'
_diffrn_orient_matrix_type 'by Bruker AXS Collect from scalepack cell'
_diffrn_radiation_monochromator 'horizonally mounted graphite crystal'
_diffrn_radiation_probe x-ray
_diffrn_radiation_type MoK\a
_diffrn_radiation_wavelength 0.71073
_diffrn_reflns_av_R_equivalents 0.1084
_diffrn_reflns_av_unetI/netI 0.0543
_diffrn_reflns_limit_h_max 58
_diffrn_reflns_limit_h_min -58
_diffrn_reflns_limit_k_max 19
_diffrn_reflns_limit_k_min -19
_diffrn_reflns_limit_l_max 26
_diffrn_reflns_limit_l_min -26
_diffrn_reflns_number 97822
_diffrn_reflns_theta_full 25
_diffrn_reflns_theta_max 25
_diffrn_reflns_theta_min 2.98
_diffrn_source 'Enraf Nonius FR590'
_exptl_absorpt_coefficient_mu 1.29
_exptl_absorpt_correction_T_max 0.8856
_exptl_absorpt_correction_T_min 0.7991
_exptl_absorpt_correction_type analytical
_exptl_absorpt_process_details
;
(see. N.W. Alcock (1970). Cryst. Computing, p271)
;
_exptl_crystal_colour brown
_exptl_crystal_density_diffrn 1.612
_exptl_crystal_density_method 'not measured'
_exptl_crystal_description plate
_exptl_crystal_F_000 7728
_exptl_crystal_size_max 0.2
_exptl_crystal_size_mid 0.15
_exptl_crystal_size_min 0.12
_refine_diff_density_max 1.83
_refine_diff_density_min -0.823
_refine_diff_density_rms 0.119
_refine_ls_extinction_method none
_refine_ls_goodness_of_fit_ref 1.052
_refine_ls_hydrogen_treatment mixed
_refine_ls_matrix_type full
_refine_ls_number_parameters 1010
_refine_ls_number_reflns 14232
_refine_ls_number_restraints 8
_refine_ls_restrained_S_all 25.292
_refine_ls_R_factor_all 0.0842
_refine_ls_R_factor_gt 0.0575
_refine_ls_shift/su_max 0
_refine_ls_shift/su_mean 0
_refine_ls_structure_factor_coef Fsqd
_refine_ls_weighting_details 'calc w=1/[\s^2^(Fo^2^)+(0.0900P)^2^+67.0348P] where P=(Fo^2^+2Fc^2^)/3'
_refine_ls_weighting_scheme calc
_refine_ls_wR_factor_gt 0.1514
_refine_ls_wR_factor_ref 0.1688
_reflns_number_gt 10312
_reflns_number_total 14232
_reflns_threshold_expression >2sigma(I)
_cod_data_source_file c3nj00047h.txt
_cod_data_source_block maria4
_cod_original_sg_symbol_H-M 'C 2/c'
_cod_original_formula_sum 'C62 H46 Co2 F24 I2 N8 O14.50'
_cod_database_code 7053039

loop_
_symmetry_equiv_pos_as_xyz
'x, y, z'
'-x, y, -z+1/2'
'x+1/2, y+1/2, z'
'-x+1/2, y+1/2, -z+1/2'
'-x, -y, -z'
'x, -y, z-1/2'
'-x+1/2, -y+1/2, -z'
'x+1/2, -y+1/2, z-1/2'

loop_
_atom_site_label
_atom_site_type_symbol
_atom_site_fract_x
_atom_site_fract_y
_atom_site_fract_z
_atom_site_U_iso_or_equiv
_atom_site_adp_type
_atom_site_occupancy
_atom_site_symmetry_multiplicity
_atom_site_calc_flag
_atom_site_refinement_flags
C1A C 0.885(3) 0.405(9) 0.012(7) 0.04(3) Uani 1 1 d .
C2A C 0.883(3) 0.398(9) -0.052(7) 0.04(3) Uani 1 1 d .
H2A H 0.8836 0.3469 -0.0692 0.05 Uiso 1 1 calc R
C3A C 0.880(3) 0.468(10) -0.090(7) 0.04(3) Uani 1 1 d .
C4A C 0.878(4) 0.455(12) -0.160(8) 0.06(4) Uani 1 1 d .
C5A C 0.893(4) 0.328(9) 0.055(8) 0.05(4) Uani 1 1 d .
C6A C 0.810(3) 0.462(9) -0.056(7) 0.04(3) Uani 1 1 d .
C7A C 0.811(3) 0.452(9) 0.006(7) 0.04(3) Uani 1 1 d .
H7A H 0.8007 0.4087 0.0139 0.048 Uiso 1 1 calc R
C8A C 0.827(3) 0.506(9) 0.058(7) 0.04(3) Uani 1 1 d .
C9A C 0.827(3) 0.490(10) 0.126(7) 0.04(3) Uani 1 1 d .
C10A C 0.790(4) 0.404(11) -0.112(8) 0.06(4) Uani 1 1 d .
C11A C 0.924(3) 0.644(8) 0.179(6) 0.03(3) Uani 1 1 d .
C12A C 0.943(3) 0.569(8) 0.217(6) 0.03(3) Uani 1 1 d .
C13A C 0.966(3) 0.588(9) 0.288(6) 0.04(3) Uani 1 1 d .
H13A H 0.981 0.6256 0.2866 0.056 Uiso 1 1 calc R
H13B H 0.9763 0.5379 0.309 0.056 Uiso 1 1 calc R
H13C H 0.9564 0.611 0.3123 0.056 Uiso 1 1 calc R
C14A C 0.924(3) 0.495(9) 0.216(7) 0.04(3) Uani 1 1 d .
H14A H 0.9371 0.4474 0.2311 0.059 Uiso 1 1 calc R
H14B H 0.9091 0.4858 0.1715 0.059 Uiso 1 1 calc R
H14C H 0.9149 0.5045 0.245 0.059 Uiso 1 1 calc R
C15A C 0.942(3) 0.724(8) 0.196(7) 0.04(3) Uani 1 1 d .
H15A H 0.9308 0.7656 0.1644 0.054 Uiso 1 1 calc R
H15B H 0.9608 0.7153 0.195 0.054 Uiso 1 1 calc R
H15C H 0.9453 0.7417 0.24 0.054 Uiso 1 1 calc R
C16A C 0.895(3) 0.654(9) 0.185(6) 0.03(3) Uani 1 1 d .
H16A H 0.8827 0.6054 0.1685 0.052 Uiso 1 1 calc R
H16B H 0.8839 0.7004 0.1602 0.052 Uiso 1 1 calc R
H16C H 0.8991 0.6609 0.2314 0.052 Uiso 1 1 calc R
C17A C 0.941(3) 0.575(8) 0.112(6) 0.03(3) Uani 1 1 d .
C18A C 0.947(3) 0.556(8) 0.053(6) 0.03(3) Uani 1 1 d .
C19A C 0.955(3) 0.477(8) 0.044(6) 0.03(3) Uani 1 1 d .
H19A H 0.957 0.4356 0.0752 0.038 Uiso 1 1 calc R
C20A C 0.959(3) 0.461(8) -0.012(7) 0.04(3) Uani 1 1 d .
C21A C 0.957(3) 0.521(8) -0.057(7) 0.03(3) Uani 1 1 d .
H21A H 0.9598 0.5086 -0.0944 0.041 Uiso 1 1 calc R
C22A C 0.950(3) 0.600(8) -0.046(6) 0.03(3) Uani 1 1 d .
C23A C 0.944(3) 0.618(8) 0.008(6) 0.03(3) Uani 1 1 d .
H23A H 0.9389 0.6705 0.015 0.037 Uiso 1 1 calc R
C24A C 0.947(3) 0.668(8) -0.093(6) 0.03(3) Uani 1 1 d .
C25A C 0.939(5) 0.796(13) -0.139(10) 0.07(5) Uiso 1 1 d .
C26A C 0.955(3) 0.746(9) -0.172(7) 0.04(3) Uiso 1 1 d .
C27A C 0.929(6) 0.723(18) -0.245(14) 0.11(8) Uiso 1 1 d .
C28A C 0.982(6) 0.780(18) -0.176(14) 0.10(8) Uiso 1 1 d .
C29A C 0.966(6) 0.856(14) -0.084(12) 0.09(7) Uani 1 1 d .
C30A C 0.916(6) 0.855(12) -0.170(12) 0.09(8) Uani 1 1 d .
C31A C 0.814(3) 0.711(10) -0.180(7) 0.05(4) Uani 1 1 d .
C32A C 0.836(4) 0.666(12) -0.198(8) 0.05(4) Uani 1 1 d .
H32A H 0.8347 0.6079 -0.1923 0.082 Uiso 1 1 calc R
H32B H 0.8563 0.6838 -0.1696 0.082 Uiso 1 1 calc R
H32C H 0.8318 0.677 -0.2436 0.082 Uiso 1 1 calc R
C33A C 0.818(4) 0.804(12) -0.181(9) 0.06(5) Uani 1 1 d .
H33A H 0.8376 0.8184 -0.1481 0.096 Uiso 1 1 calc R
H33B H 0.8031 0.8307 -0.17 0.096 Uiso 1 1 calc R
H33C H 0.8151 0.8204 -0.224 0.096 Uiso 1 1 calc R
C34A C 0.781(3) 0.682(11) -0.217(7) 0.05(4) Uani 1 1 d .
C35A C 0.777(4) 0.592(11) -0.236(8) 0.06(5) Uani 1 1 d .
H35A H 0.7567 0.5766 -0.2535 0.09 Uiso 1 1 calc R
H35B H 0.7891 0.56 -0.1972 0.09 Uiso 1 1 calc R
H35C H 0.7846 0.5831 -0.2692 0.09 Uiso 1 1 calc R
C36A C 0.761(4) 0.733(13) -0.279(8) 0.07(5) Uani 1 1 d .
H36A H 0.7615 0.7888 -0.2665 0.101 Uiso 1 1 calc R
H36B H 0.741 0.7123 -0.2982 0.101 Uiso 1 1 calc R
H36C H 0.7693 0.7282 -0.3112 0.101 Uiso 1 1 calc R
C37A C 0.794(3) 0.690(9) -0.105(7) 0.04(3) Uani 1 1 d .
C38A C 0.791(3) 0.688(10) -0.042(7) 0.04(3) Uani 1 1 d .
C39A C 0.808(3) 0.743(10) 0.009(7) 0.04(3) Uani 1 1 d .
H39A H 0.8218 0.7767 0.0053 0.049 Uiso 1 1 calc R
C40A C 0.803(3) 0.745(10) 0.067(7) 0.04(3) Uani 1 1 d .
C41A C 0.782(3) 0.692(11) 0.073(8) 0.05(4) Uani 1 1 d .
H41A H 0.7796 0.6927 0.1117 0.059 Uiso 1 1 calc R
C42A C 0.766(3) 0.639(11) 0.022(9) 0.05(4) Uani 1 1 d .
C43A C 0.770(3) 0.635(10) -0.036(8) 0.05(4) Uani 1 1 d .
H43A H 0.7585 0.5992 -0.0697 0.055 Uiso 1 1 calc R
C44A C 0.822(3) 0.804(10) 0.119(7) 0.04(3) Uani 1 1 d .
C45A C 0.838(4) 0.877(12) 0.220(8) 0.06(5) Uani 1 1 d .
C46A C 0.857(4) 0.896(10) 0.181(8) 0.05(4) Uani 1 1 d .
C47A C 0.891(4) 0.889(11) 0.223(8) 0.05(4) Uani 1 1 d .
H47A H 0.9011 0.9011 0.1951 0.08 Uiso 1 1 calc R
H47B H 0.8961 0.8348 0.2401 0.08 Uiso 1 1 calc R
H47C H 0.8976 0.9277 0.2588 0.08 Uiso 1 1 calc R
C48A C 0.853(4) 0.814(13) 0.276(8) 0.07(5) Uani 1 1 d .
H48A H 0.8598 0.768 0.2598 0.099 Uiso 1 1 calc R
H48B H 0.8387 0.7968 0.2917 0.099 Uiso 1 1 calc R
H48C H 0.87 0.839 0.3124 0.099 Uiso 1 1 calc R
C49A C 0.827(5) 0.950(14) 0.245(11) 0.08(7) Uani 1 1 d .
H49A H 0.815 0.9307 0.2665 0.122 Uiso 1 1 calc R
H49B H 0.8147 0.9842 0.2079 0.122 Uiso 1 1 calc R
H49C H 0.8437 0.9809 0.276 0.122 Uiso 1 1 calc R
C50A C 0.850(4) 0.980(11) 0.146(9) 0.06(5) Uani 1 1 d .
H50A H 0.8288 0.986 0.1198 0.093 Uiso 1 1 calc R
H50B H 0.86 0.9838 0.1168 0.093 Uiso 1 1 calc R
H50C H 0.8575 1.0232 0.1783 0.093 Uiso 1 1 calc R
F1A F 0.849(3) 0.446(8) -0.204(5) 0.08(4) Uani 1 1 d .
F2A F 0.893(4) 0.390(9) -0.164(6) 0.10(5) Uani 1 1 d .
F3A F 0.888(2) 0.518(8) -0.180(5) 0.07(3) Uani 1 1 d .
F4A F 0.877(3) 0.325(6) 0.091(6) 0.08(3) Uani 1 1 d .
F5A F 0.887(3) 0.259(6) 0.021(5) 0.09(4) Uani 1 1 d .
F6A F 0.922(2) 0.327(6) 0.099(5) 0.07(3) Uani 1 1 d .
F7A F 0.798(2) 0.395(7) -0.160(5) 0.07(3) Uani 1 1 d .
F8A F 0.761(2) 0.433(9) -0.141(6) 0.09(4) Uani 1 1 d .
F9A F 0.788(3) 0.330(7) -0.089(5) 0.10(5) Uani 1 1 d .
F10A F 0.8526(19) 0.451(6) 0.166(4) 0.05(2) Uani 1 1 d .
F11A F 0.804(2) 0.443(6) 0.122(4) 0.06(2) Uani 1 1 d .
F12A F 0.826(2) 0.559(6) 0.156(4) 0.05(2) Uani 1 1 d .
O1A O 0.842(2) 0.566(6) 0.057(4) 0.03(2) Uani 1 1 d .
O2A O 0.8966(19) 0.651(5) 0.055(4) 0.030(19) Uani 1 1 d .
O3A O 0.878(2) 0.541(6) -0.076(4) 0.04(2) Uani 1 1 d .
O4A O 0.823(2) 0.515(6) -0.075(4) 0.04(2) Uani 1 1 d .
O5A O 0.883(2) 0.469(5) 0.042(4) 0.03(2) Uani 1 1 d .
O6A O 0.8470(19) 0.687(6) -0.058(4) 0.04(2) Uani 1 1 d .
O7A O 0.979(2) 0.613(6) -0.139(5) 0.05(3) Uani 1 1 d .
O8A O 0.788(3) 0.818(10) 0.171(6) 0.08(4) Uani 1 1 d .
N1A N 0.919(2) 0.621(6) 0.110(5) 0.03(2) Uani 1 1 d .
N2A N 0.959(3) 0.548(8) 0.174(5) 0.04(3) Uani 1 1 d .
N3A N 0.932(3) 0.735(8) -0.097(6) 0.04(3) Uani 1 1 d .
N4A N 0.962(3) 0.669(7) -0.134(6) 0.04(3) Uani 1 1 d .
N5A N 0.819(2) 0.691(8) -0.110(6) 0.04(3) Uani 1 1 d .
N6A N 0.770(3) 0.695(9) -0.166(6) 0.05(3) Uani 1 1 d .
N7A N 0.847(3) 0.834(8) 0.127(6) 0.04(3) Uani 1 1 d .
N8A N 0.813(3) 0.834(9) 0.167(7) 0.05(4) Uani 1 1 d .
I1A I 0.9679(2) 0.3394(5) -0.0299(5) 0.040(3) Uani 1 1 d .
I2A I 0.7351(6) 0.5580(19) 0.0313(11) 0.053(6) Uani 0.9 1 d P
I2A1 I 0.738(6) 0.570(19) 0.059(10) 0.06(6) Uani 0.1 1 d P
Co1A Co 0.8619(4) 0.5776(11) -0.0089(8) 0.030(4) Uani 1 1 d .
C1B C 0.944(4) 0.941(11) 0.672(9) 0.06(4) Uani 1 1 d .
C2B C 0.940(4) 1.018(9) 0.630(8) 0.05(4) Uani 1 1 d .
C3B C 0.966(3) 1.060(9) 0.638(8) 0.05(4) Uani 1 1 d .
H3B H 0.9848 1.0392 0.6675 0.054 Uiso 1 1 calc R
C4B C 0.966(3) 1.131(9) 0.604(7) 0.04(3) Uani 1 1 d .
C5B C 0.996(4) 1.173(10) 0.618(8) 0.05(4) Uani 1 1 d .
C6B C 0.932(4) 0.911(10) 0.442(8) 0.05(4) Uani 1 1 d .
C7B C 0.909(3) 0.965(8) 0.453(7) 0.04(3) Uani 1 1 d .
C8B C 0.882(3) 0.932(8) 0.444(7) 0.04(3) Uani 1 1 d .
H8B H 0.8784 0.8765 0.4331 0.048 Uiso 1 1 calc R
C9B C 0.859(3) 0.978(9) 0.450(7) 0.04(3) Uani 1 1 d .
C10B C 0.829(4) 0.937(10) 0.432(9) 0.05(4) Uani 1 1 d .
F1B F 1.002(2) 1.166(7) 0.568(6) 0.08(3) Uani 1 1 d .
F2B F 1.019(2) 1.142(8) 0.672(7) 0.09(4) Uani 1 1 d .
F3B F 0.995(2) 1.252(6) 0.629(5) 0.06(3) Uani 1 1 d .
F4B F 0.963(5) 0.889(13) 0.672(11) 0.07(5) Uiso 0.55 1 d P
F5B F 0.9543 0.965(15) 0.7384 0.09(6) Uiso 0.55 1 d P
F6B F 0.918(5) 0.909(14) 0.666(12) 0.08(6) Uiso 0.55 1 d P
F4B1 F 0.930(6) 0.938(16) 0.703(14) 0.07(7) Uiso 0.45 1 d P
F5B1 F 0.940(7) 0.874(18) 0.634(15) 0.08(7) Uiso 0.45 1 d P
F6B1 F 0.975(7) 0.925(19) 0.712(16) 0.09(8) Uiso 0.45 1 d P
F7B F 0.822(2) 0.938(7) 0.484(5) 0.07(3) Uani 1 1 d .
F8B F 0.828(2) 0.860(6) 0.412(6) 0.07(3) Uani 1 1 d .
F9B F 0.807(2) 0.978(7) 0.383(5) 0.07(3) Uani 1 1 d .
F10B F 0.957(2) 0.902(7) 0.498(5) 0.08(3) Uani 1 1 d .
F11B F 0.922(2) 0.836(6) 0.421(6) 0.08(3) Uani 1 1 d .
F12B F 0.939(3) 0.942(6) 0.396(6) 0.07(3) Uani 1 1 d .
O1B O 0.882(2) 1.191(6) 0.560(5) 0.04(2) Uani 1 1 d .
O2B O 0.861(2) 1.051(6) 0.468(5) 0.04(2) Uani 1 1 d .
O3B O 0.919(2) 1.037(6) 0.470(5) 0.04(2) Uani 1 1 d .
O4B O 0.943(2) 1.168(6) 0.560(5) 0.04(2) Uani 1 1 d .
O5B O 0.913(2) 1.033(6) 0.591(5) 0.04(2) Uani 1 1 d .
O6B O 0.889(2) 1.206(6) 0.441(5) 0.04(2) Uani 1 1 d .
Co1B Co 0.9004(4) 1.1165(11) 0.5138(9) 0.033(5) Uani 1 1 d .
C1N C 0.827(9) 0.20(3) 0.13(2) 0.08(11) Uiso 0.5 1 d PD
C2N C 0.802(12) 0.22(4) 0.08(3) 0.1(2) Uiso 0.5 1 d PD
C3N C 0.771(11) 0.23(4) 0.04(3) 0.11(17) Uiso 0.5 1 d PD
C4N C 0.745(10) 0.28(3) 0.01(2) 0.08(12) Uiso 0.5 1 d PD
O1H O 1 0.581(11) 0.75 0.09(7) Uani 1 2 d S

loop_
_atom_site_aniso_label
_atom_site_aniso_U_11
_atom_site_aniso_U_22
_atom_site_aniso_U_33
_atom_site_aniso_U_23
_atom_site_aniso_U_13
_atom_site_aniso_U_12
C1A 0.03(7) 0.04(8) 0.03(7) 0.00(6) 0.01(6) 0.00(6)
C2A 0.05(8) 0.04(8) 0.04(8) -0.01(6) 0.02(7) 0.00(7)
C3A 0.03(7) 0.06(10) 0.03(7) -0.01(7) 0.01(6) 0.00(7)
C4A 0.07(11) 0.07(12) 0.03(8) 0.00(8) 0.02(8) 0.00(10)
C5A 0.06(10) 0.04(8) 0.04(9) 0.00(7) 0.02(8) 0.00(7)
C6A 0.03(7) 0.05(8) 0.03(7) 0.00(6) 0.01(6) -0.01(6)
C7A 0.04(8) 0.04(8) 0.04(8) 0.00(6) 0.02(7) -0.01(7)
C8A 0.03(7) 0.05(8) 0.03(7) 0.00(6) 0.02(6) 0.00(7)
C9A 0.03(8) 0.05(9) 0.04(8) 0.00(7) 0.01(6) -0.01(7)
C10A 0.06(11) 0.06(11) 0.04(9) 0.00(8) 0.02(8) -0.03(9)
C11A 0.03(7) 0.04(8) 0.02(6) 0.00(5) 0.01(6) 0.00(6)
C12A 0.03(7) 0.04(8) 0.03(7) 0.00(6) 0.01(6) 0.00(6)
C13A 0.04(8) 0.04(8) 0.03(7) 0.00(6) 0.01(6) 0.00(6)
C14A 0.05(8) 0.04(8) 0.03(7) 0.00(6) 0.02(7) 0.00(7)
C15A 0.04(7) 0.04(8) 0.03(7) -0.01(6) 0.01(6) -0.01(6)
C16A 0.03(7) 0.04(8) 0.03(7) 0.00(6) 0.01(6) 0.00(6)
C17A 0.03(7) 0.04(7) 0.02(7) 0.00(5) 0.01(6) -0.01(6)
C18A 0.03(7) 0.03(7) 0.02(6) 0.00(5) 0.01(5) 0.00(5)
C19A 0.03(7) 0.03(7) 0.03(7) 0.00(5) 0.01(6) 0.00(6)
C20A 0.04(8) 0.03(7) 0.04(8) 0.00(6) 0.02(6) 0.00(6)
C21A 0.04(8) 0.04(7) 0.03(7) 0.00(6) 0.02(6) -0.01(6)
C22A 0.04(7) 0.03(7) 0.03(7) 0.00(5) 0.02(6) -0.01(6)
C23A 0.03(7) 0.03(7) 0.03(7) 0.00(6) 0.02(6) -0.01(6)
C24A 0.04(7) 0.03(7) 0.03(7) 0.00(5) 0.01(6) -0.01(6)
C29A 0.10(17) 0.07(14) 0.09(17) -0.01(12) 0.04(14) -0.03(13)
C30A 0.2(2) 0.05(12) 0.09(16) 0.04(11) 0.10(17) 0.05(13)
C31A 0.05(9) 0.06(10) 0.03(8) 0.02(7) 0.01(7) 0.00(8)
C32A 0.05(10) 0.08(12) 0.03(8) 0.01(8) 0.02(7) 0.01(9)
C33A 0.07(11) 0.07(12) 0.05(10) 0.03(9) 0.02(9) 0.01(10)
C34A 0.04(8) 0.07(12) 0.03(8) 0.02(8) 0.01(7) 0.01(8)
C35A 0.06(10) 0.07(12) 0.04(9) 0.00(8) 0.01(8) 0.00(9)
C36A 0.05(10) 0.09(14) 0.04(10) 0.02(9) 0.00(8) 0.01(10)
C37A 0.04(8) 0.05(8) 0.03(8) 0.00(6) 0.01(6) 0.00(7)
C38A 0.03(7) 0.05(9) 0.04(8) 0.00(7) 0.01(6) 0.00(7)
C39A 0.03(7) 0.05(9) 0.04(8) 0.00(7) 0.02(6) 0.00(7)
C40A 0.03(7) 0.05(9) 0.04(8) 0.00(7) 0.01(6) 0.01(7)
C41A 0.04(8) 0.07(11) 0.05(10) 0.02(8) 0.02(7) 0.01(8)
C42A 0.04(8) 0.06(10) 0.06(10) 0.01(8) 0.02(8) 0.00(7)
C43A 0.04(8) 0.05(9) 0.05(9) 0.01(7) 0.02(7) 0.01(7)
C44A 0.04(8) 0.06(9) 0.03(8) 0.00(7) 0.02(6) 0.01(7)
C45A 0.05(9) 0.09(13) 0.04(9) -0.01(9) 0.03(8) 0.00(9)
C46A 0.05(9) 0.06(10) 0.04(8) -0.01(7) 0.02(7) 0.01(8)
C47A 0.05(10) 0.07(11) 0.04(9) -0.01(8) 0.02(8) 0.00(8)
C48A 0.06(10) 0.10(15) 0.04(10) 0.01(10) 0.02(8) 0.00(10)
C49A 0.08(14) 0.11(17) 0.07(13) -0.03(12) 0.04(12) 0.01(13)
C50A 0.07(12) 0.05(11) 0.05(10) -0.01(8) 0.02(9) 0.00(9)
F1A 0.08(8) 0.13(11) 0.03(5) -0.02(6) 0.01(5) -0.03(7)
F2A 0.16(13) 0.12(10) 0.05(7) 0.00(7) 0.06(8) 0.05(10)
F3A 0.07(7) 0.11(9) 0.04(5) 0.00(5) 0.04(5) 0.00(6)
F4A 0.10(9) 0.06(6) 0.11(9) 0.03(6) 0.08(8) 0.01(6)
F5A 0.16(12) 0.04(5) 0.06(7) -0.01(5) 0.03(7) -0.01(6)
F6A 0.07(6) 0.06(6) 0.06(6) 0.03(5) 0.02(5) 0.00(5)
F7A 0.09(7) 0.09(8) 0.04(6) -0.03(5) 0.03(5) -0.04(6)
F8A 0.05(6) 0.14(12) 0.06(7) -0.03(7) 0.00(5) -0.03(7)
F9A 0.16(12) 0.08(8) 0.04(6) -0.01(5) 0.03(7) -0.07(8)
F10A 0.04(5) 0.08(6) 0.03(5) 0.01(4) 0.02(4) 0.00(4)
F11A 0.05(5) 0.08(7) 0.04(5) 0.00(4) 0.02(4) -0.02(5)
F12A 0.07(6) 0.06(6) 0.04(5) -0.01(4) 0.03(5) 0.00(5)
O1A 0.03(5) 0.04(5) 0.03(5) 0.00(4) 0.02(4) 0.00(4)
O2A 0.03(5) 0.04(5) 0.02(4) 0.00(4) 0.01(4) 0.00(4)
O3A 0.04(5) 0.05(6) 0.03(5) 0.00(4) 0.02(4) 0.00(5)
O4A 0.04(5) 0.04(6) 0.03(5) 0.00(4) 0.01(4) -0.01(5)
O5A 0.04(5) 0.03(5) 0.03(5) 0.00(4) 0.01(4) 0.00(4)
O6A 0.03(5) 0.05(5) 0.03(5) 0.00(4) 0.01(4) 0.00(4)
O7A 0.07(7) 0.04(6) 0.05(7) 0.00(5) 0.04(6) 0.00(5)
O8A 0.05(7) 0.13(12) 0.06(8) -0.02(8) 0.03(6) 0.01(7)
N1A 0.03(6) 0.03(6) 0.02(5) 0.00(4) 0.01(5) 0.00(5)
N2A 0.04(6) 0.06(7) 0.02(6) 0.00(5) 0.02(5) 0.00(6)
N3A 0.05(7) 0.04(7) 0.05(8) 0.02(6) 0.03(6) 0.01(6)
N4A 0.05(7) 0.03(6) 0.04(6) 0.00(5) 0.03(6) 0.00(5)
N5A 0.03(6) 0.05(7) 0.03(6) 0.00(5) 0.01(5) 0.00(5)
N6A 0.04(7) 0.07(9) 0.04(7) 0.01(6) 0.01(6) 0.01(7)
N7A 0.05(7) 0.05(8) 0.04(7) 0.00(6) 0.02(6) 0.00(6)
N8A 0.04(7) 0.08(10) 0.05(8) 0.00(7) 0.03(6) 0.01(7)
I1A 0.056(6) 0.030(5) 0.041(6) -0.003(4) 0.026(5) -0.001(4)
I2A 0.040(9) 0.064(12) 0.056(14) 0.012(12) 0.024(12) 0.000(7)
I2A1 0.04(8) 0.08(12) 0.06(13) 0.01(12) 0.02(11) 0.00(7)
Co1A 0.030(9) 0.036(10) 0.022(9) 0.000(7) 0.011(7) -0.002(8)
C1B 0.06(11) 0.06(11) 0.06(11) 0.02(9) 0.03(9) 0.01(9)
C2B 0.06(10) 0.04(8) 0.04(8) 0.01(7) 0.02(8) 0.00(7)
C3B 0.04(8) 0.04(9) 0.04(9) 0.00(7) 0.01(7) 0.00(7)
C4B 0.04(8) 0.04(7) 0.04(8) 0.00(6) 0.02(7) 0.00(7)
C5B 0.04(9) 0.05(10) 0.05(10) -0.01(8) 0.02(8) -0.01(7)
C6B 0.05(10) 0.04(9) 0.05(10) 0.00(7) 0.02(8) 0.01(7)
C7B 0.04(8) 0.03(7) 0.03(7) 0.01(6) 0.02(6) 0.01(6)
C8B 0.05(9) 0.03(7) 0.04(8) 0.00(6) 0.02(7) 0.00(6)
C9B 0.04(8) 0.04(8) 0.03(8) 0.00(6) 0.02(6) 0.00(6)
C10B 0.06(10) 0.05(9) 0.06(11) -0.02(8) 0.03(9) -0.01(8)
F1B 0.07(7) 0.09(8) 0.10(9) -0.04(7) 0.06(7) -0.03(6)
F2B 0.05(6) 0.08(8) 0.11(10) 0.02(7) 0.00(6) -0.01(6)
F3B 0.06(6) 0.05(6) 0.08(7) -0.02(5) 0.04(5) -0.02(5)
F7B 0.08(7) 0.08(7) 0.07(7) -0.02(6) 0.05(6) -0.03(6)
F8B 0.07(7) 0.05(6) 0.11(9) -0.04(6) 0.05(6) -0.03(5)
F9B 0.04(5) 0.09(8) 0.07(7) -0.01(6) 0.02(5) -0.01(5)
F10B 0.05(6) 0.09(8) 0.07(7) -0.01(6) 0.01(5) 0.03(6)
F11B 0.07(7) 0.04(6) 0.11(9) -0.02(5) 0.03(6) 0.01(5)
F12B 0.10(8) 0.06(6) 0.08(8) 0.01(6) 0.06(7) 0.02(6)
O1B 0.05(6) 0.04(5) 0.04(5) 0.00(4) 0.02(5) 0.00(4)
O2B 0.04(5) 0.04(6) 0.04(6) 0.00(4) 0.02(5) 0.00(4)
O3B 0.04(5) 0.03(5) 0.04(5) 0.00(4) 0.02(4) 0.00(4)
O4B 0.04(6) 0.04(5) 0.04(6) 0.00(4) 0.02(5) 0.00(4)
O5B 0.05(6) 0.04(5) 0.04(6) 0.01(5) 0.02(5) 0.00(5)
O6B 0.04(5) 0.04(5) 0.04(5) 0.00(4) 0.02(4) 0.00(4)
Co1B 0.037(10) 0.031(10) 0.034(10) 0.000(8) 0.018(8) 0.000(8)
O1H 0.06(11) 0.05(11) 0.2(2) 0 0.04(13) 0

loop_
_atom_type_symbol
_atom_type_description
_atom_type_scat_dispersion_real
_atom_type_scat_dispersion_imag
_atom_type_scat_source
C C 0.0033 0.0016 'International Tables Vol C Tables 4.2.6.8 and 6.1.1.4'
H H 0 0 'International Tables Vol C Tables 4.2.6.8 and 6.1.1.4'
F F 0.0171 0.0103 'International Tables Vol C Tables 4.2.6.8 and 6.1.1.4'
O O 0.0106 0.006 'International Tables Vol C Tables 4.2.6.8 and 6.1.1.4'
N N 0.0061 0.0033 'International Tables Vol C Tables 4.2.6.8 and 6.1.1.4'
I I -0.4742 1.8119 'International Tables Vol C Tables 4.2.6.8 and 6.1.1.4'
Co Co 0.3494 0.9721 'International Tables Vol C Tables 4.2.6.8 and 6.1.1.4'

loop_
_exptl_crystal_face_index_h
_exptl_crystal_face_index_k
_exptl_crystal_face_index_l
_exptl_crystal_face_perp_dist
-7 0 1 0.127
0 0 1 0.078
1 0 -5 0.056
5 0 -6 0.071
3 0 2 0.13
5 -15 -1 0.052
-1 5 0 0.049
5 -2 -1 0.098
5 3 -1 0.095
-3 0 1 0.116

loop_
_geom_angle_atom_site_label_1
_geom_angle_atom_site_label_2
_geom_angle_atom_site_label_3
_geom_angle
_geom_angle_site_symmetry_1
_geom_angle_site_symmetry_3
O5A C1A C2A 128(10) . .
O5A C1A C5A 114(10) . .
C2A C1A C5A 118(10) . .
C1A C2A C3A 120(10) . .
C1A C2A H2A 119.8 . .
C3A C2A H2A 119.8 . .
O3A C3A C2A 129(10) . .
O3A C3A C4A 114(10) . .
C2A C3A C4A 117(10) . .
F3A C4A F1A 107(10) . .
F3A C4A F2A 106(10) . .
F1A C4A F2A 109(10) . .
F3A C4A C3A 112(10) . .
F1A C4A C3A 110(10) . .
F2A C4A C3A 113(10) . .
F5A C5A F4A 107(10) . .
F5A C5A F6A 108(10) . .
F4A C5A F6A 105(10) . .
F5A C5A C1A 114(10) . .
F4A C5A C1A 112(10) . .
F6A C5A C1A 111(10) . .
O4A C6A C7A 128(10) . .
O4A C6A C10A 114(10) . .
C7A C6A C10A 118(10) . .
C6A C7A C8A 121(10) . .
C6A C7A H7A 119.4 . .
C8A C7A H7A 119.4 . .
O1A C8A C7A 128(10) . .
O1A C8A C9A 114(10) . .
C7A C8A C9A 117(10) . .
F12A C9A F10A 107(10) . .
F12A C9A F11A 107(10) . .
F10A C9A F11A 107(10) . .
F12A C9A C8A 112(10) . .
F10A C9A C8A 110(10) . .
F11A C9A C8A 114(10) . .
F7A C10A F9A 107(10) . .
F7A C10A F8A 106(10) . .
F9A C10A F8A 106(10) . .
F7A C10A C6A 114(10) . .
F9A C10A C6A 113(10) . .
F8A C10A C6A 111(10) . .
N1A C11A C16A 113(10) . .
N1A C11A C15A 107(10) . .
C16A C11A C15A 111(10) . .
N1A C11A C12A 98(10) . .
C16A C11A C12A 114(10) . .
C15A C11A C12A 112(10) . .
N2A C12A C13A 111(10) . .
N2A C12A C14A 107(10) . .
C13A C12A C14A 111(10) . .
N2A C12A C11A 101(10) . .
C13A C12A C11A 114(10) . .
C14A C12A C11A 113(10) . .
C12A C13A H13A 109.5 . .
C12A C13A H13B 109.5 . .
H13A C13A H13B 109.5 . .
C12A C13A H13C 109.5 . .
H13A C13A H13C 109.5 . .
H13B C13A H13C 109.5 . .
C12A C14A H14A 109.5 . .
C12A C14A H14B 109.5 . .
H14A C14A H14B 109.5 . .
C12A C14A H14C 109.5 . .
H14A C14A H14C 109.5 . .
H14B C14A H14C 109.5 . .
C11A C15A H15A 109.5 . .
C11A C15A H15B 109.5 . .
H15A C15A H15B 109.5 . .
C11A C15A H15C 109.5 . .
H15A C15A H15C 109.5 . .
H15B C15A H15C 109.5 . .
C11A C16A H16A 109.5 . .
C11A C16A H16B 109.5 . .
H16A C16A H16B 109.5 . .
C11A C16A H16C 109.5 . .
H16A C16A H16C 109.5 . .
H16B C16A H16C 109.5 . .
N2A C17A N1A 111(10) . .
N2A C17A C18A 124(10) . .
N1A C17A C18A 124(10) . .
C23A C18A C19A 121(10) . .
C23A C18A C17A 120(10) . .
C19A C18A C17A 119(10) . .
C20A C19A C18A 118(10) . .
C20A C19A H19A 121 . .
C18A C19A H19A 121 . .
C21A C20A C19A 122(10) . .
C21A C20A I1A 119(10) . .
C19A C20A I1A 119(10) . .
C20A C21A C22A 119(10) . .
C20A C21A H21A 120.6 . .
C22A C21A H21A 120.6 . .
C23A C22A C21A 120(10) . .
C23A C22A C24A 118(10) . .
C21A C22A C24A 122(10) . .
C22A C23A C18A 120(10) . .
C22A C23A H23A 120.1 . .
C18A C23A H23A 120.1 . .
N3A C24A N4A 112(10) . .
N3A C24A C22A 124(10) . .
N4A C24A C22A 124(10) . .
C30A C25A N3A 114(10) . .
C30A C25A C26A 127(10) . .
N3A C25A C26A 105(10) . .
C30A C25A C29A 99(10) . .
N3A C25A C29A 105(10) . .
C26A C25A C29A 105(10) . .
C28A C26A N4A 112(10) . .
C28A C26A C25A 120(10) . .
N4A C26A C25A 101(10) . .
C28A C26A C27A 113(10) . .
N4A C26A C27A 104(10) . .
C25A C26A C27A 104(10) . .
N5A C31A C33A 106(10) . .
N5A C31A C32A 111(10) . .
C33A C31A C32A 111(10) . .
N5A C31A C34A 99(10) . .
C33A C31A C34A 114(10) . .
C32A C31A C34A 115(10) . .
C31A C32A H32A 109.5 . .
C31A C32A H32B 109.5 . .
H32A C32A H32B 109.5 . .
C31A C32A H32C 109.5 . .
H32A C32A H32C 109.5 . .
H32B C32A H32C 109.5 . .
C31A C33A H33A 109.5 . .
C31A C33A H33B 109.5 . .
H33A C33A H33B 109.5 . .
C31A C33A H33C 109.5 . .
H33A C33A H33C 109.5 . .
H33B C33A H33C 109.5 . .
N6A C34A C35A 109(10) . .
N6A C34A C36A 109(10) . .
C35A C34A C36A 109(10) . .
N6A C34A C31A 100(10) . .
C35A C34A C31A 114(10) . .
C36A C34A C31A 115(10) . .
C34A C35A H35A 109.5 . .
C34A C35A H35B 109.5 . .
H35A C35A H35B 109.5 . .
C34A C35A H35C 109.5 . .
H35A C35A H35C 109.5 . .
H35B C35A H35C 109.5 . .
C34A C36A H36A 109.5 . .
C34A C36A H36B 109.5 . .
H36A C36A H36B 109.5 . .
C34A C36A H36C 109.5 . .
H36A C36A H36C 109.5 . .
H36B C36A H36C 109.5 . .
N5A C37A N6A 112(10) . .
N5A C37A C38A 125(10) . .
N6A C37A C38A 123(10) . .
C39A C38A C43A 121(10) . .
C39A C38A C37A 120(10) . .
C43A C38A C37A 120(10) . .
C40A C39A C38A 120(10) . .
C40A C39A H39A 120.1 . .
C38A C39A H39A 120.1 . .
C39A C40A C41A 119(10) . .
C39A C40A C44A 117(10) . .
C41A C40A C44A 123(10) . .
C42A C41A C40A 120(10) . .
C42A C41A H41A 120.2 . .
C40A C41A H41A 120.2 . .
C43A C42A C41A 122(10) . .
C43A C42A I2A 118(10) . .
C41A C42A I2A 120(10) . .
C43A C42A I2A1 134(10) . .
C41A C42A I2A1 104(10) . .
I2A C42A I2A1 16(6) . .
C42A C43A C38A 118(10) . .
C42A C43A H43A 120.9 . .
C38A C43A H43A 120.9 . .
N7A C44A N8A 111(10) . .
N7A C44A C40A 126(10) . .
N8A C44A C40A 123(10) . .
N8A C45A C49A 110(10) . .
N8A C45A C48A 106(10) . .
C49A C45A C48A 110(10) . .
N8A C45A C46A 99(10) . .
C49A C45A C46A 117(10) . .
C48A C45A C46A 114(10) . .
N7A C46A C47A 110(10) . .
N7A C46A C50A 106(10) . .
C47A C46A C50A 108(10) . .
N7A C46A C45A 104(10) . .
C47A C46A C45A 114(10) . .
C50A C46A C45A 114(10) . .
C46A C47A H47A 109.5 . .
C46A C47A H47B 109.5 . .
H47A C47A H47B 109.5 . .
C46A C47A H47C 109.5 . .
H47A C47A H47C 109.5 . .
H47B C47A H47C 109.5 . .
C45A C48A H48A 109.5 . .
C45A C48A H48B 109.5 . .
H48A C48A H48B 109.5 . .
C45A C48A H48C 109.5 . .
H48A C48A H48C 109.5 . .
H48B C48A H48C 109.5 . .
C45A C49A H49A 109.5 . .
C45A C49A H49B 109.5 . .
H49A C49A H49B 109.5 . .
C45A C49A H49C 109.5 . .
H49A C49A H49C 109.5 . .
H49B C49A H49C 109.5 . .
C46A C50A H50A 109.5 . .
C46A C50A H50B 109.5 . .
H50A C50A H50B 109.5 . .
C46A C50A H50C 109.5 . .
H50A C50A H50C 109.5 . .
H50B C50A H50C 109.5 . .
C8A O1A Co1A 123(8) . .
N1A O2A Co1A 121(7) . .
C3A O3A Co1A 123(9) . .
C6A O4A Co1A 123(8) . .
C1A O5A Co1A 123(8) . .
N5A O6A Co1A 120(8) . .
C17A N1A O2A 125(10) . .
C17A N1A C11A 111(10) . .
O2A N1A C11A 124(10) . .
C17A N2A C12A 108(10) . .
C24A N3A C25A 110(10) . .
O7A N4A C24A 127(10) . .
O7A N4A C26A 124(10) . .
C24A N4A C26A 110(10) . .
C37A N5A O6A 125(10) . .
C37A N5A C31A 110(10) . .
O6A N5A C31A 124(10) . .
C37A N6A C34A 109(10) . .
C44A N7A C46A 110(10) . .
O8A N8A C44A 127(10) . .
O8A N8A C45A 123(10) . .
C44A N8A C45A 110(10) . .
I2A1 I2A C42A 93(10) . .
I2A I2A1 C42A 72(10) . .
O6A Co1A O2A 82(3) . .
O6A Co1A O3A 92(4) . .
O2A Co1A O3A 102(4) . .
O6A Co1A O1A 106(4) . .
O2A Co1A O1A 94(3) . .
O3A Co1A O1A 158(4) . .
O6A Co1A O4A 93(4) . .
O2A Co1A O4A 173(4) . .
O3A Co1A O4A 83(4) . .
O1A Co1A O4A 84(4) . .
O6A Co1A O5A 172(4) . .
O2A Co1A O5A 93(3) . .
O3A Co1A O5A 83(4) . .
O1A Co1A O5A 80(3) . .
O4A Co1A O5A 93(4) . .
F4B1 C1B F4B 127(10) . .
F4B1 C1B F6B 42(10) . .
F4B C1B F6B 114(10) . .
F4B1 C1B F5B1 112(10) . .
F4B C1B F5B1 50(10) . .
F6B C1B F5B1 75(10) . .
F4B1 C1B F6B1 111(10) . .
F4B C1B F6B1 45(10) . .
F6B C1B F6B1 135(10) . .
F5B1 C1B F6B1 95(10) . .
F4B1 C1B F5B 54(10) . .
F4B C1B F5B 106(10) . .
F6B C1B F5B 95(10) . .
F5B1 C1B F5B 142(10) . .
F6B1 C1B F5B 66(10) . .
F4B1 C1B C2B 116(10) . .
F4B C1B C2B 116(10) . .
F6B C1B C2B 114(10) . .
F5B1 C1B C2B 110(10) . .
F6B1 C1B C2B 111(10) . .
F5B C1B C2B 108(10) . .
O5B C2B C3B 129(10) . .
O5B C2B C1B 113(10) . .
C3B C2B C1B 118(10) . .
C4B C3B C2B 123(10) . .
C4B C3B H3B 118.3 . .
C2B C3B H3B 118.3 . .
O4B C4B C3B 129(10) . .
O4B C4B C5B 113(10) . .
C3B C4B C5B 118(10) . .
F3B C5B F1B 106(10) . .
F3B C5B F2B 107(10) . .
F1B C5B F2B 106(10) . .
F3B C5B C4B 112(10) . .
F1B C5B C4B 111(10) . .
F2B C5B C4B 113(10) . .
F10B C6B F11B 107(10) . .
F10B C6B F12B 108(10) . .
F11B C6B F12B 106(10) . .
F10B C6B C7B 111(10) . .
F11B C6B C7B 114(10) . .
F12B C6B C7B 111(10) . .
O3B C7B C8B 128(10) . .
O3B C7B C6B 113(10) . .
C8B C7B C6B 118(10) . .
C7B C8B C9B 122(10) . .
C7B C8B H8B 118.8 . .
C9B C8B H8B 118.8 . .
O2B C9B C8B 128(10) . .
O2B C9B C10B 114(10) . .
C8B C9B C10B 118(10) . .
F8B C10B F7B 108(10) . .
F8B C10B F9B 107(10) . .
F7B C10B F9B 106(10) . .
F8B C10B C9B 114(10) . .
F7B C10B C9B 111(10) . .
F9B C10B C9B 111(10) . .
F6B1 F4B F5B1 144(10) . .
F6B1 F4B C1B 75(10) . .
F5B1 F4B C1B 70(10) . .
F4B1 F5B C1B 54(10) . .
F4B1 F5B F6B1 104(10) . .
C1B F5B F6B1 57(10) . .
F4B1 F6B C1B 61(10) . .
F4B1 F6B F5B1 108(10) . .
C1B F6B F5B1 52(10) . .
F6B F4B1 F5B 147(10) . .
F6B F4B1 C1B 78(10) . .
F5B F4B1 C1B 71(10) . .
F4B F5B1 C1B 60(10) . .
F4B F5B1 F6B 103(10) . .
C1B F5B1 F6B 52(10) . .
F4B F6B1 C1B 60(10) . .
F4B F6B1 F5B 112(10) . .
C1B F6B1 F5B 57(10) . .
C9B O2B Co1B 123(9) . .
C7B O3B Co1B 123(9) . .
C4B O4B Co1B 123(9) . .
C2B O5B Co1B 123(9) . .
O1B Co1B O3B 177(4) . .
O1B Co1B O2B 92(4) . .
O3B Co1B O2B 88(4) . .
O1B Co1B O5B 91(4) . .
O3B Co1B O5B 87(4) . .
O2B Co1B O5B 87(4) . .
O1B Co1B O6B 87(4) . .
O3B Co1B O6B 95(4) . .
O2B Co1B O6B 96(4) . .
O5B Co1B O6B 176(4) . .
O1B Co1B O4B 95(4) . .
O3B Co1B O4B 86(4) . .
O2B Co1B O4B 172(4) . .
O5B Co1B O4B 89(4) . .
O6B Co1B O4B 88(4) . .
C1N C2N C3N 160(10) . .
C4N C3N C2N 137(10) 7_655 .
C4N C3N C4N 59(10) 7_655 .
C2N C3N C4N 148(10) . .
C3N C4N C4N 76(10) 7_655 7_655
C3N C4N C3N 121(10) 7_655 .
C4N C4N C3N 45(10) 7_655 .

loop_
_geom_bond_atom_site_label_1
_geom_bond_atom_site_label_2
_geom_bond_distance
_geom_bond_site_symmetry_2
C1A O5A 1.26(16) .
C1A C2A 1.39(19) .
C1A C5A 1.5(2) .
C2A C3A 1.4(2) .
C2A H2A 0.93 .
C3A O3A 1.25(17) .
C3A C4A 1.5(2) .
C4A F3A 1.3(2) .
C4A F1A 1.3(2) .
C4A F2A 1.3(2) .
C5A F5A 1.31(17) .
C5A F4A 1.33(18) .
C5A F6A 1.33(19) .
C6A O4A 1.26(17) .
C6A C7A 1.4(2) .
C6A C10A 1.5(2) .
C7A C8A 1.4(2) .
C7A H7A 0.93 .
C8A O1A 1.25(16) .
C8A C9A 1.54(19) .
C9A F12A 1.34(18) .
C9A F10A 1.34(17) .
C9A F11A 1.34(16) .
C10A F7A 1.31(19) .
C10A F9A 1.33(19) .
C10A F8A 1.3(2) .
C11A N1A 1.49(16) .
C11A C16A 1.51(18) .
C11A C15A 1.53(18) .
C11A C12A 1.56(19) .
C12A N2A 1.51(16) .
C12A C13A 1.52(18) .
C12A C14A 1.52(19) .
C13A H13A 0.96 .
C13A H13B 0.96 .
C13A H13C 0.96 .
C14A H14A 0.96 .
C14A H14B 0.96 .
C14A H14C 0.96 .
C15A H15A 0.96 .
C15A H15B 0.96 .
C15A H15C 0.96 .
C16A H16A 0.96 .
C16A H16B 0.96 .
C16A H16C 0.96 .
C17A N2A 1.33(17) .
C17A N1A 1.34(17) .
C17A C18A 1.47(17) .
C18A C23A 1.39(18) .
C18A C19A 1.39(18) .
C19A C20A 1.38(18) .
C19A H19A 0.93 .
C20A C21A 1.38(19) .
C20A I1A 2.11(13) .
C21A C22A 1.39(19) .
C21A H21A 0.93 .
C22A C23A 1.39(18) .
C22A C24A 1.49(18) .
C23A H23A 0.93 .
C24A N3A 1.29(18) .
C24A N4A 1.40(17) .
C25A C30A 1.4(3) .
C25A N3A 1.5(2) .
C25A C26A 1.5(2) .
C25A C29A 1.7(3) .
C26A C28A 1.5(3) .
C26A N4A 1.49(18) .
C26A C27A 1.6(3) .
C31A N5A 1.50(18) .
C31A C33A 1.5(2) .
C31A C32A 1.5(2) .
C31A C34A 1.6(2) .
C32A H32A 0.96 .
C32A H32B 0.96 .
C32A H32C 0.96 .
C33A H33A 0.96 .
C33A H33B 0.96 .
C33A H33C 0.96 .
C34A N6A 1.5(2) .
C34A C35A 1.5(2) .
C34A C36A 1.5(2) .
C35A H35A 0.96 .
C35A H35B 0.96 .
C35A H35C 0.96 .
C36A H36A 0.96 .
C36A H36B 0.96 .
C36A H36C 0.96 .
C37A N5A 1.30(18) .
C37A N6A 1.35(18) .
C37A C38A 1.5(2) .
C38A C39A 1.4(2) .
C38A C43A 1.4(2) .
C39A C40A 1.4(2) .
C39A H39A 0.93 .
C40A C41A 1.4(2) .
C40A C44A 1.5(2) .
C41A C42A 1.4(2) .
C41A H41A 0.93 .
C42A C43A 1.4(2) .
C42A I2A 2.10(16) .
C42A I2A1 2.2(3) .
C43A H43A 0.93 .
C44A N7A 1.27(19) .
C44A N8A 1.40(18) .
C45A N8A 1.5(2) .
C45A C49A 1.5(2) .
C45A C48A 1.5(3) .
C45A C46A 1.5(2) .
C46A N7A 1.49(19) .
C46A C47A 1.5(2) .
C46A C50A 1.5(2) .
C47A H47A 0.96 .
C47A H47B 0.96 .
C47A H47C 0.96 .
C48A H48A 0.96 .
C48A H48B 0.96 .
C48A H48C 0.96 .
C49A H49A 0.96 .
C49A H49B 0.96 .
C49A H49C 0.96 .
C50A H50A 0.96 .
C50A H50B 0.96 .
C50A H50C 0.96 .
O1A Co1A 2.09(9) .
O2A N1A 1.34(13) .
O2A Co1A 2.07(9) .
O3A Co1A 2.07(9) .
O4A Co1A 2.11(9) .
O5A Co1A 2.12(9) .
O6A N5A 1.36(14) .
O6A Co1A 2.05(9) .
O7A N4A 1.27(14) .
O8A N8A 1.28(17) .
I2A I2A1 0.60(19) .
C1B F4B1 1.2(3) .
C1B F4B 1.2(3) .
C1B F6B 1.3(3) .
C1B F5B1 1.3(3) .
C1B F6B1 1.4(4) .
C1B F5B 1.4(2) .
C1B C2B 1.5(2) .
C2B O5B 1.27(18) .
C2B C3B 1.4(2) .
C3B C4B 1.4(2) .
C3B H3B 0.93 .
C4B O4B 1.26(17) .
C4B C5B 1.5(2) .
C5B F3B 1.31(18) .
C5B F1B 1.32(19) .
C5B F2B 1.3(2) .
C6B F10B 1.32(18) .
C6B F11B 1.33(18) .
C6B F12B 1.33(19) .
C6B C7B 1.5(2) .
C7B O3B 1.25(16) .
C7B C8B 1.4(2) .
C8B C9B 1.4(2) .
C8B H8B 0.93 .
C9B O2B 1.26(16) .
C9B C10B 1.5(2) .
C10B F8B 1.33(18) .
C10B F7B 1.34(18) .
C10B F9B 1.3(2) .
F4B F6B1 1.0(3) .
F4B F5B1 1.1(3) .
F5B F4B1 1.2(3) .
F5B F6B1 1.5(3) .
F6B F4B1 0.9(3) .
F6B F5B1 1.6(3) .
O1B Co1B 2.04(9) .
O2B Co1B 2.07(10) .
O3B Co1B 2.06(9) .
O4B Co1B 2.08(10) .
O5B Co1B 2.07(10) .
O6B Co1B 2.07(9) .
C1N C2N 1.3(5) .
C2N C3N 1.4(5) .
C3N C4N 1.1(6) 7_655
C3N C4N 1.5(5) .
C4N C3N 1.1(6) 7_655
C4N C4N 1.3(9) 7_655
